data_1576796
loop_
_publ_author_name
'Royla, Philipp'
'Schwedtmann, Kai'
'Gomila, Rosa M.'
'Frontera, Antonio'
'Weigand, Jan J.'

_publ_section_title
;
 Chemoselectivity in the cationic Phospha-Wittig reaction: accessing
 phosphorus heterocycles, phosphaalkenes, and their annulated [4 + 2]
 dimers.
;
_journal_issue 9
_journal_name_full 'Chemical science'
_journal_page_first 4678
_journal_page_last 4687
_journal_paper_doi 10.1039/d5sc08693k
_journal_volume 17
_journal_year 2026
_chemical_formula_moiety 'C40 H61 F5 N6 P3, 3(C F3 O3 S), C6 H5 F'
_chemical_formula_sum 'C49 H66 F15 N6 O9 P3 S3'
_chemical_formula_weight 1357.16
_space_group_crystal_system monoclinic
_space_group_IT_number 14
_space_group_name_Hall '-P 2ybc'
_space_group_name_H-M_alt 'P 1 21/c 1'
_atom_sites_solution_hydrogens geom
_atom_sites_solution_primary dual
_audit_creation_date 2025-12-16
_audit_creation_method
;
Olex2 1.5
(compiled 2025.07.13 svn.rb7424aed for OlexSys, GUI svn.r7314)
;
_audit_update_record
;
2025-12-20 deposited with the CCDC.	2025-12-26 downloaded from the CCDC.
;
_cell_angle_alpha 90
_cell_angle_beta 99.5860(10)
_cell_angle_gamma 90
_cell_formula_units_Z 4
_cell_length_a 14.82790(10)
_cell_length_b 15.67600(10)
_cell_length_c 26.6476(2)
_cell_measurement_reflns_used 25753
_cell_measurement_temperature 100.0(2)
_cell_measurement_theta_max 76.5250
_cell_measurement_theta_min 3.0080
_cell_volume 6107.54(8)
_computing_cell_refinement 'CrysAlisPro 1.171.44.121a (Rigaku OD, 2025)'
_computing_data_collection 'CrysAlisPro system (CCD 44.118a 64-bit (release 22-07-2025))'
_computing_data_reduction 'CrysAlisPro 1.171.44.121a (Rigaku OD, 2025)'
_computing_molecular_graphics 'Olex2 1.5 (Dolomanov et al., 2009)'
_computing_publication_material 'Olex2 1.5 (Dolomanov et al., 2009)'
_computing_structure_refinement 'SHELXL 2018/3 (Sheldrick, 2015)'
_computing_structure_solution 'SHELXT 2018/2 (Sheldrick, 2018)'
_diffrn_ambient_environment N~2~
_diffrn_ambient_temperature 100.0(2)
_diffrn_detector 'CCD plate'
_diffrn_detector_area_resol_mean 10.5700
_diffrn_detector_type AtlasS2
_diffrn_measured_fraction_theta_full 1.000
_diffrn_measured_fraction_theta_max 0.994
_diffrn_measurement_details
;
List of Runs (angles in degrees, time in seconds):

  # Type    Start    End  Width  t~exp~   \w     \q     \k     \f   Frames
#--------------------------------------------------------------------------
  1  \w    -81.00  -7.00   0.50    2.00    --  -38.50 125.00 -90.00  148
  2  \w    -31.00  -6.00   0.50    2.00    --  -38.50 125.00-120.00   50
  3  \w   -111.00 -16.00   0.50    2.00    --  -38.50 -38.00  90.00  190
  4  \w   -110.00 -22.00   0.50    2.00    --  -38.50 -38.00   0.00  176
  5  \w    -56.00  25.00   0.50    2.00    --  -38.50  57.00-120.00  162
  6  \w     52.00  92.00   0.50    2.00    --   42.75-125.00-180.00   80
  7  \w     42.00  67.00   0.50    8.00    --  111.00-125.00-120.00   50
  8  \w    109.00 162.00   0.50    8.00    --  111.00 125.00  60.00  106
  9  \w     64.00 135.00   0.50    8.00    --  111.00 -30.00   0.00  142
 10  \w     41.00 104.00   0.50    8.00    --  111.00 -45.00 -90.00  126
 11  \w     41.00 114.00   0.50    8.00    --  111.00 -45.00 150.00  146
 12  \w    143.00 173.00   0.50    8.00    --  111.00  77.00 -60.00   60
 13  \w     79.00 109.00   0.50    8.00    --  111.00-125.00-120.00   60
 14  \w     43.00 106.00   0.50    8.00    --  111.00 -94.00 -60.00  126
 15  \w     53.00 110.00   0.50    8.00    --  111.00-125.00-180.00  114
 16  \w     30.00 107.00   0.50    8.00    --  111.00 -94.00  30.00  154
 17  \w     44.00 126.00   0.50    8.00    --  111.00 -45.00   0.00  164
 18  \w     57.00 107.00   0.50    8.00    --  111.00 -94.00-180.00  100
 19  \w     66.00  96.00   0.50    8.00    --  111.00 -94.00   0.00   60
 20  \w    104.00 177.00   0.50    8.00    --  111.00  30.00-120.00  146
 21  \w     72.00 123.00   0.50    8.00    --  111.00  15.00  90.00  102
 22  \w    151.00 178.00   0.50    8.00    --  111.00  15.00  90.00   54
 23  \w     89.00 134.00   0.50    8.00    --  111.00  30.00 -60.00   90
 24  \w    145.00 178.00   0.50    8.00    --  111.00  30.00 -60.00   66
 25  \w     73.00 107.00   0.50    8.00    --  111.00 -94.00 120.00   68
 26  \w     80.00 112.00   0.50    8.00    --  111.00-125.00  90.00   64
 27  \w     82.00 107.00   0.50    8.00    --  111.00 -94.00 -30.00   50
 28  \w     80.00 107.00   0.50    8.00    --  111.00 -94.00-120.00   54
 29  \w     54.00  81.00   0.50    8.00    --  111.00-125.00  30.00   54
 30  \w     79.00 106.00   0.50    8.00    --  111.00 -94.00-150.00   54
 31  \w     66.00  93.00   0.50    8.00    --  111.00 -94.00  90.00   54
 32  \w     90.00 172.00   0.50    8.00    --  111.00  30.00   0.00  164
 33  \w    110.00 137.00   0.50    8.00    --  111.00 -77.00 150.00   54
 34  \w     82.00 107.00   0.50    8.00    --  111.00 -94.00  60.00   50
 35  \w    140.00 173.00   0.50    8.00    --  111.00 125.00  30.00   66
 36  \w     39.00  67.00   0.50    8.00    --  111.00 -77.00 150.00   56
;
_diffrn_measurement_device 'four-circle diffractometer'
_diffrn_measurement_device_type 'SuperNova, Dual, Cu at home/near, AtlasS2'
_diffrn_measurement_method '\w scans'
_diffrn_orient_matrix_type 'CrysAlisPro convention (1999,Acta A55,543-557)'
_diffrn_orient_matrix_UB_11 0.1043237000
_diffrn_orient_matrix_UB_12 -0.0046004000
_diffrn_orient_matrix_UB_13 0.0174059000
_diffrn_orient_matrix_UB_21 -0.0122312000
_diffrn_orient_matrix_UB_22 0.0272209000
_diffrn_orient_matrix_UB_23 0.0540088000
_diffrn_orient_matrix_UB_31 -0.0085835000
_diffrn_orient_matrix_UB_32 -0.0942910000
_diffrn_orient_matrix_UB_33 0.0147658000
_diffrn_radiation_monochromator mirror
_diffrn_radiation_probe x-ray
_diffrn_radiation_type 'Cu K\a'
_diffrn_radiation_wavelength 1.54184
_diffrn_reflns_av_R_equivalents 0.0370
_diffrn_reflns_av_unetI/netI 0.0252
_diffrn_reflns_Laue_measured_fraction_full 1.000
_diffrn_reflns_Laue_measured_fraction_max 0.994
_diffrn_reflns_limit_h_max 17
_diffrn_reflns_limit_h_min -18
_diffrn_reflns_limit_k_max 14
_diffrn_reflns_limit_k_min -19
_diffrn_reflns_limit_l_max 33
_diffrn_reflns_limit_l_min -32
_diffrn_reflns_number 66528
_diffrn_reflns_point_group_measured_fraction_full 1.000
_diffrn_reflns_point_group_measured_fraction_max 0.994
_diffrn_reflns_theta_full 67.684
_diffrn_reflns_theta_max 76.759
_diffrn_reflns_theta_min 3.022
_diffrn_source 'micro-focus sealed X-ray tube'
_diffrn_source_type 'SuperNova (Cu) X-ray Source'
_exptl_absorpt_coefficient_mu 2.767
_exptl_absorpt_correction_T_max 0.926
_exptl_absorpt_correction_T_min 0.769
_exptl_absorpt_correction_type analytical
_exptl_absorpt_process_details
;
CrysAlisPro 1.171.44.121a (Rigaku Oxford Diffraction, 2025)
Analytical numeric absorption correction using a multifaceted crystal
model based on expressions derived by R.C. Clark & J.S. Reid.
(Clark, R. C. & Reid, J. S. (1995). Acta Cryst. A51, 887-897)
Empirical absorption correction using spherical harmonics,
implemented in SCALE3 ABSPACK scaling algorithm.
;
_exptl_crystal_colour colourless
_exptl_crystal_colour_primary colourless
_exptl_crystal_density_diffrn 1.476
_exptl_crystal_description plank
_exptl_crystal_F_000 2808
_exptl_crystal_size_max 0.398
_exptl_crystal_size_mid 0.121
_exptl_crystal_size_min 0.072
_refine_diff_density_max 0.990
_refine_diff_density_min -0.622
_refine_diff_density_rms 0.080
_refine_ls_extinction_method none
_refine_ls_goodness_of_fit_ref 1.038
_refine_ls_hydrogen_treatment constr
_refine_ls_matrix_type full
_refine_ls_number_parameters 877
_refine_ls_number_reflns 12803
_refine_ls_number_restraints 481
_refine_ls_restrained_S_all 1.027
_refine_ls_R_factor_all 0.0654
_refine_ls_R_factor_gt 0.0575
_refine_ls_shift/su_max 0.001
_refine_ls_shift/su_mean 0.000
_refine_ls_structure_factor_coef Fsqd
_refine_ls_weighting_details 'w=1/[\s^2^(Fo^2^)+(0.1063P)^2^+5.7923P] where P=(Fo^2^+2Fc^2^)/3'
_refine_ls_weighting_scheme calc
_refine_ls_wR_factor_gt 0.1668
_refine_ls_wR_factor_ref 0.1766
_reflns_Friedel_coverage 0.000
_reflns_number_gt 10983
_reflns_number_total 12803
_reflns_threshold_expression 'I > 2\s(I)'
_cod_data_source_file d5sc08693k2.cif
_cod_data_source_block jjw2009
_cod_depositor_comments 'Adding full bibliography for 1576791--1576804.cif.'
_cod_database_code 1576796
_shelx_shelxl_version_number 2018/3
_chemical_oxdiff_formula C49H66F15N6O9P3S3
_shelx_space_group_comment
;
The symmetry employed for this shelxl refinement is uniquely defined
by the following loop, which should always be used as a source of
symmetry information in preference to the above space-group names.
They are only intended as comments.
;
_diffrn_oxdiff_digest_od_ed
;

;
_diffrn_oxdiff_measurement_exp_name ROY15122025Cu.xpar
_olex2_refinement_description
;
1. Fixed Uiso
 At 1.2 times of:
  All C(H) groups
 At 1.5 times of:
  All C(H,H,H) groups
2. Uiso/Uaniso restraints and constraints
F15A \\sim C44A \\sim C45A \\sim C46A \\sim C47A \\sim C48A \\sim C49A \\sim
F15C \\sim C44C \\sim C45C \\sim C46C \\sim C47C \\sim C48C \\sim C49C \\sim
F15B \\sim C45B \\sim C46B \\sim C47B \\sim C48B \\sim C49B \\sim C44B: within
2A with sigma of 0.01 and sigma for terminal atoms of 0.02 within 2A
3. Others
 1*[Sof(F15A)+Sof(C44A)+Sof(C45A)+Sof(H45A)+Sof(C46A)+Sof(H46A)+Sof(C47A)+
 Sof(H47A)+Sof(C48A)+Sof(H48A)+Sof(C49A)+Sof(H49A)]+1*[Sof(F15C)+Sof(C44C)+
 Sof(C45C)+Sof(H45C)+Sof(C46C)+Sof(H46C)+Sof(C47C)+Sof(H47C)+Sof(C48C)+
 Sof(H48C)+Sof(C49C)+Sof(H49C)]+1*[Sof(F15B)+Sof(C45B)+Sof(H45B)+Sof(C46B)+
 Sof(H46B)+Sof(C47B)+Sof(H47B)+Sof(C48B)+Sof(H48B)+Sof(C49B)+Sof(H49B)+
 Sof(C44B)]=1 with esd of 0
 Sof(F15A)=Sof(C44A)=Sof(C45A)=Sof(H45A)=Sof(C46A)=Sof(H46A)=Sof(C47A)=
 Sof(H47A)=Sof(C48A)=Sof(H48A)=Sof(C49A)=Sof(H49A)=FVAR(1)
 Sof(F15B)=Sof(C45B)=Sof(H45B)=Sof(C46B)=Sof(H46B)=Sof(C47B)=Sof(H47B)=
 Sof(C48B)=Sof(H48B)=Sof(C49B)=Sof(H49B)=Sof(C44B)=FVAR(2)
 Sof(F15C)=Sof(C44C)=Sof(C45C)=Sof(H45C)=Sof(C46C)=Sof(H46C)=Sof(C47C)=
 Sof(H47C)=Sof(C48C)=Sof(H48C)=Sof(C49C)=Sof(H49C)=FVAR(3)
4.a Ternary CH refined with riding coordinates:
 C6(H6), C9(H9), C17(H17), C20(H20), C28(H28), C31(H31), C34(H34)
4.b Aromatic/amide H refined with riding coordinates:
 C45A(H45A), C46A(H46A), C47A(H47A), C48A(H48A), C49A(H49A), C45C(H45C),
 C46C(H46C), C47C(H47C), C48C(H48C), C49C(H49C), C45B(H45B), C46B(H46B),
 C47B(H47B), C48B(H48B), C49B(H49B)
4.c Fitted hexagon refined as free rotating group:
 C44A(C45A,C46A,C47A,C48A,C49A), C44C(C45C,C46C,C47C,C48C,C49C), C45B(C46B,
 C47B,C48B,C49B,C44B)
4.d Idealised Me refined as rotating group:
 C4(H4A,H4B,H4C), C5(H5A,H5B,H5C), C7(H7A,H7B,H7C), C8(H8A,H8B,H8C), C10(H10A,
 H10B,H10C), C11(H11A,H11B,H11C), C15(H15A,H15B,H15C), C16(H16A,H16B,H16C),
 C18(H18A,H18B,H18C), C19(H19A,H19B,H19C), C21(H21A,H21B,H21C), C22(H22A,H22B,
 H22C), C26(H26A,H26B,H26C), C27(H27A,H27B,H27C), C29(H29A,H29B,H29C), C30(H30A,
 H30B,H30C), C32(H32A,H32B,H32C), C33(H33A,H33B,H33C)
;
_olex2_submission_special_instructions 'No special instructions were received'
_oxdiff_exptl_absorpt_empirical_details
;
Empirical correction (ABSPACK) includes:
- Absorption correction using spherical harmonics
- Frame scaling
;
_oxdiff_exptl_absorpt_empirical_full_max 1.383
_oxdiff_exptl_absorpt_empirical_full_min 0.632

loop_
_space_group_symop_operation_xyz
'x, y, z'
'-x, y+1/2, -z+1/2'
'-x, -y, -z'
'x, -y-1/2, z-1/2'

loop_
_atom_site_label
_atom_site_type_symbol
_atom_site_fract_x
_atom_site_fract_y
_atom_site_fract_z
_atom_site_U_iso_or_equiv
_atom_site_adp_type
_atom_site_occupancy
_atom_site_site_symmetry_order
_atom_site_calc_flag
_atom_site_refinement_flags_posn
_atom_site_refinement_flags_adp
_atom_site_refinement_flags_occupancy
_atom_site_disorder_assembly
_atom_site_disorder_group
S1 S 0.33994(6) 0.99221(4) 0.70983(3) 0.04606(19) Uani 1 1 d . . . . .
F1 F 0.4570(2) 1.04838(13) 0.78765(8) 0.0868(10) Uani 1 1 d . . . . .
F2 F 0.51852(19) 1.00128(18) 0.72587(9) 0.0777(7) Uani 1 1 d . . . . .
F3 F 0.46468(16) 0.91406(11) 0.77569(8) 0.0556(5) Uani 1 1 d . . . . .
O1 O 0.2764(2) 0.9791(2) 0.74419(12) 0.0759(9) Uani 1 1 d . . . . .
O2 O 0.3379(2) 1.07598(14) 0.68738(8) 0.0588(7) Uani 1 1 d . . . . .
O3 O 0.34654(19) 0.92362(13) 0.67501(9) 0.0532(6) Uani 1 1 d . . . . .
C41 C 0.4499(3) 0.98912(19) 0.75140(11) 0.0516(8) Uani 1 1 d . . . . .
S2 S 0.22538(5) 0.88027(4) 0.41825(2) 0.03687(16) Uani 1 1 d . . . . .
F4 F 0.17451(17) 1.04040(13) 0.41529(11) 0.0699(6) Uani 1 1 d . . . . .
F5 F 0.25456(18) 1.00617(14) 0.35888(10) 0.0694(6) Uani 1 1 d . . . . .
F6 F 0.11403(18) 0.96682(18) 0.35049(11) 0.0798(7) Uani 1 1 d . . . . .
O4 O 0.31043(16) 0.90093(15) 0.44979(9) 0.0503(5) Uani 1 1 d . . . . .
O5 O 0.22951(19) 0.82032(14) 0.37806(8) 0.0518(6) Uani 1 1 d . . . . .
O6 O 0.15264(18) 0.86453(15) 0.44763(9) 0.0524(5) Uani 1 1 d . . . . .
C42 C 0.1901(2) 0.9787(2) 0.38433(13) 0.0478(7) Uani 1 1 d . . . . .
S3 S 0.24259(5) 0.37704(5) 0.49177(3) 0.04739(19) Uani 1 1 d . . . . .
F7 F 0.09041(15) 0.38527(17) 0.42565(10) 0.0709(6) Uani 1 1 d . . . . .
F8 F 0.20992(19) 0.3703(2) 0.39198(10) 0.0875(9) Uani 1 1 d . . . . .
F9 F 0.1569(2) 0.26406(17) 0.42951(12) 0.0889(8) Uani 1 1 d . . . . .
O7 O 0.2578(2) 0.4663(2) 0.48710(14) 0.0857(11) Uani 1 1 d . . . . .
O8 O 0.31965(17) 0.3214(2) 0.49311(12) 0.0702(8) Uani 1 1 d . . . . .
O9 O 0.18453(18) 0.35587(17) 0.52871(10) 0.0560(6) Uani 1 1 d . . . . .
C43 C 0.1707(3) 0.3483(2) 0.43191(14) 0.0545(8) Uani 1 1 d . . . . .
P1 P 0.32025(4) 0.83048(4) 0.55877(2) 0.02678(14) Uani 1 1 d . . . . .
P2 P 0.22417(4) 0.72320(4) 0.53004(2) 0.02594(14) Uani 1 1 d . . . . .
P3 P 0.29738(5) 0.75650(4) 0.62726(2) 0.02958(15) Uani 1 1 d . . . . .
F10 F 0.41578(12) 0.51927(11) 0.59777(7) 0.0434(4) Uani 1 1 d . . . . .
F11 F 0.36854(15) 0.36947(12) 0.63364(8) 0.0564(5) Uani 1 1 d . . . . .
F12 F 0.20062(15) 0.34837(12) 0.65935(9) 0.0587(5) Uani 1 1 d . . . . .
F13 F 0.08018(13) 0.48132(13) 0.64897(8) 0.0545(5) Uani 1 1 d . . . . .
F14 F 0.12338(11) 0.62971(11) 0.60953(7) 0.0427(4) Uani 1 1 d . . . . .
N1 N 0.17212(17) 0.94272(14) 0.57707(9) 0.0356(5) Uani 1 1 d . . . . .
N2 N 0.29326(18) 1.00517(13) 0.55755(8) 0.0357(5) Uani 1 1 d . . . . .
N3 N 0.32231(14) 0.65824(12) 0.45173(7) 0.0254(4) Uani 1 1 d . . . . .
N4 N 0.17330(14) 0.65337(13) 0.43544(8) 0.0283(4) Uani 1 1 d . . . . .
N5 N 0.38560(19) 0.72517(14) 0.72451(8) 0.0374(5) Uani 1 1 d . . . . .
N6 N 0.48927(17) 0.75353(14) 0.67784(8) 0.0340(5) Uani 1 1 d . . . . .
C1 C 0.25395(19) 0.92791(15) 0.56314(9) 0.0316(5) Uani 1 1 d . . . . .
C2 C 0.1597(2) 1.02940(18) 0.58124(11) 0.0443(7) Uani 1 1 d . . . . .
C3 C 0.2356(3) 1.06825(17) 0.56940(11) 0.0457(7) Uani 1 1 d . . . . .
C4 C 0.2555(3) 1.16241(19) 0.57117(15) 0.0628(10) Uani 1 1 d . . . . .
H4A H 0.247607 1.185026 0.536433 0.094 Uiso 1 1 calc R U . . .
H4B H 0.318564 1.172056 0.588093 0.094 Uiso 1 1 calc R U . . .
H4C H 0.213285 1.191470 0.590153 0.094 Uiso 1 1 calc R U . . .
C5 C 0.0780(3) 1.0714(2) 0.59711(16) 0.0621(10) Uani 1 1 d . . . . .
H5A H 0.082379 1.067177 0.634123 0.093 Uiso 1 1 calc R U . . .
H5B H 0.022169 1.042911 0.580465 0.093 Uiso 1 1 calc R U . . .
H5C H 0.076228 1.131636 0.587105 0.093 Uiso 1 1 calc R U . . .
C6 C 0.1043(2) 0.87577(18) 0.58459(12) 0.0412(6) Uani 1 1 d . . . . .
H6 H 0.135354 0.819726 0.581918 0.049 Uiso 1 1 calc R U . . .
C7 C 0.0795(3) 0.8789(2) 0.63793(14) 0.0551(9) Uani 1 1 d . . . . .
H7A H 0.135249 0.885977 0.663066 0.083 Uiso 1 1 calc R U . . .
H7B H 0.048986 0.825674 0.644677 0.083 Uiso 1 1 calc R U . . .
H7C H 0.038286 0.927107 0.640264 0.083 Uiso 1 1 calc R U . . .
C8 C 0.0225(2) 0.8775(3) 0.54152(15) 0.0547(8) Uani 1 1 d . . . . .
H8A H -0.009501 0.932091 0.541894 0.082 Uiso 1 1 calc R U . . .
H8B H -0.019320 0.830790 0.546118 0.082 Uiso 1 1 calc R U . . .
H8C H 0.043800 0.870593 0.508852 0.082 Uiso 1 1 calc R U . . .
C9 C 0.3851(2) 1.01673(17) 0.54311(10) 0.0395(6) Uani 1 1 d . . . . .
H9 H 0.404800 0.959759 0.531941 0.047 Uiso 1 1 calc R U . . .
C10 C 0.4545(3) 1.0435(2) 0.58868(11) 0.0480(7) Uani 1 1 d . . . . .
H10A H 0.515862 1.042724 0.579601 0.072 Uiso 1 1 calc R U . . .
H10B H 0.452217 1.003755 0.616850 0.072 Uiso 1 1 calc R U . . .
H10C H 0.440254 1.101205 0.599093 0.072 Uiso 1 1 calc R U . . .
C11 C 0.3817(3) 1.0774(2) 0.49784(11) 0.0528(9) Uani 1 1 d . . . . .
H11A H 0.441616 1.078461 0.486880 0.079 Uiso 1 1 calc R U . . .
H11B H 0.366098 1.134895 0.507948 0.079 Uiso 1 1 calc R U . . .
H11C H 0.335310 1.057577 0.469704 0.079 Uiso 1 1 calc R U . . .
C12 C 0.24571(16) 0.68022(14) 0.46978(9) 0.0261(4) Uani 1 1 d . . . . .
C13 C 0.29819(18) 0.61521(15) 0.40638(9) 0.0296(5) Uani 1 1 d . . . . .
C14 C 0.20476(18) 0.61248(15) 0.39597(9) 0.0302(5) Uani 1 1 d . . . . .
C15 C 0.1466(2) 0.5719(2) 0.35118(11) 0.0420(6) Uani 1 1 d . . . . .
H15A H 0.118869 0.616320 0.327670 0.063 Uiso 1 1 calc R U . . .
H15B H 0.098297 0.538203 0.362744 0.063 Uiso 1 1 calc R U . . .
H15C H 0.184438 0.534577 0.333735 0.063 Uiso 1 1 calc R U . . .
C16 C 0.3627(2) 0.5732(2) 0.37668(11) 0.0410(6) Uani 1 1 d . . . . .
H16A H 0.416350 0.609738 0.376715 0.062 Uiso 1 1 calc R U . . .
H16B H 0.332032 0.564126 0.341581 0.062 Uiso 1 1 calc R U . . .
H16C H 0.382141 0.518125 0.392251 0.062 Uiso 1 1 calc R U . . .
C17 C 0.41636(16) 0.67861(15) 0.47758(9) 0.0270(4) Uani 1 1 d . . . . .
H17 H 0.410472 0.708565 0.510008 0.032 Uiso 1 1 calc R U . . .
C18 C 0.46925(19) 0.59708(17) 0.49207(10) 0.0341(5) Uani 1 1 d . . . . .
H18A H 0.431135 0.557402 0.507779 0.051 Uiso 1 1 calc R U . . .
H18B H 0.524812 0.610204 0.516278 0.051 Uiso 1 1 calc R U . . .
H18C H 0.485996 0.570913 0.461507 0.051 Uiso 1 1 calc R U . . .
C19 C 0.46466(19) 0.73987(17) 0.44640(11) 0.0356(5) Uani 1 1 d . . . . .
H19A H 0.477843 0.710614 0.415937 0.053 Uiso 1 1 calc R U . . .
H19B H 0.522034 0.759213 0.466952 0.053 Uiso 1 1 calc R U . . .
H19C H 0.425159 0.789164 0.436272 0.053 Uiso 1 1 calc R U . . .
C20 C 0.07549(18) 0.6655(2) 0.44206(12) 0.0398(6) Uani 1 1 d . . . . .
H20 H 0.076554 0.709523 0.469321 0.048 Uiso 1 1 calc R U . . .
C21 C 0.0398(2) 0.5851(2) 0.46286(15) 0.0505(7) Uani 1 1 d . . . . .
H21A H -0.022813 0.594503 0.468871 0.076 Uiso 1 1 calc R U . . .
H21B H 0.078934 0.569726 0.494963 0.076 Uiso 1 1 calc R U . . .
H21C H 0.040260 0.538645 0.438256 0.076 Uiso 1 1 calc R U . . .
C22 C 0.0168(2) 0.7027(2) 0.39490(15) 0.0524(8) Uani 1 1 d . . . . .
H22A H 0.006188 0.659070 0.368211 0.079 Uiso 1 1 calc R U . . .
H22B H 0.048313 0.751539 0.382764 0.079 Uiso 1 1 calc R U . . .
H22C H -0.041969 0.721334 0.403333 0.079 Uiso 1 1 calc R U . . .
C23 C 0.3989(2) 0.74298(15) 0.67621(9) 0.0328(5) Uani 1 1 d . . . . .
C24 C 0.4688(3) 0.72582(16) 0.75623(10) 0.0424(7) Uani 1 1 d . . . . .
C25 C 0.5345(2) 0.74410(16) 0.72745(10) 0.0391(6) Uani 1 1 d . . . . .
C26 C 0.6345(3) 0.7539(2) 0.74483(12) 0.0515(8) Uani 1 1 d . . . . .
H26A H 0.650802 0.814472 0.744655 0.077 Uiso 1 1 calc R U . . .
H26B H 0.667743 0.722492 0.721884 0.077 Uiso 1 1 calc R U . . .
H26C H 0.650807 0.731232 0.779424 0.077 Uiso 1 1 calc R U . . .
C27 C 0.4842(3) 0.7110(2) 0.81247(11) 0.0563(9) Uani 1 1 d . . . . .
H27A H 0.475592 0.764634 0.829976 0.084 Uiso 1 1 calc R U . . .
H27B H 0.546630 0.690166 0.823583 0.084 Uiso 1 1 calc R U . . .
H27C H 0.440421 0.668502 0.820698 0.084 Uiso 1 1 calc R U . . .
C28 C 0.2942(3) 0.7050(2) 0.73854(12) 0.0484(7) Uani 1 1 d . . . . .
H28 H 0.248439 0.712501 0.706755 0.058 Uiso 1 1 calc R U . . .
C29 C 0.2886(3) 0.6119(2) 0.75364(13) 0.0534(8) Uani 1 1 d . . . . .
H29A H 0.306427 0.575592 0.727012 0.080 Uiso 1 1 calc R U . . .
H29B H 0.225790 0.598388 0.757872 0.080 Uiso 1 1 calc R U . . .
H29C H 0.330005 0.601803 0.785779 0.080 Uiso 1 1 calc R U . . .
C30 C 0.2683(4) 0.7685(2) 0.77657(18) 0.0758(14) Uani 1 1 d . . . . .
H30A H 0.308306 0.760660 0.809442 0.114 Uiso 1 1 calc R U . . .
H30B H 0.204596 0.759232 0.780649 0.114 Uiso 1 1 calc R U . . .
H30C H 0.275400 0.826587 0.764244 0.114 Uiso 1 1 calc R U . . .
C31 C 0.5336(2) 0.7655(2) 0.63210(11) 0.0470(7) Uani 1 1 d . . . . .
H31 H 0.483335 0.775132 0.602631 0.056 Uiso 1 1 calc R U . . .
C32 C 0.5823(3) 0.6855(3) 0.62083(14) 0.0627(10) Uani 1 1 d . . . . .
H32A H 0.634564 0.675525 0.647916 0.094 Uiso 1 1 calc R U . . .
H32B H 0.603908 0.691712 0.588215 0.094 Uiso 1 1 calc R U . . .
H32C H 0.540078 0.637051 0.618991 0.094 Uiso 1 1 calc R U . . .
C33 C 0.5934(3) 0.8453(3) 0.63682(16) 0.0716(12) Uani 1 1 d . . . . .
H33A H 0.561624 0.891951 0.651066 0.107 Uiso 1 1 calc R U . . .
H33B H 0.605636 0.861715 0.603115 0.107 Uiso 1 1 calc R U . . .
H33C H 0.651329 0.833454 0.659327 0.107 Uiso 1 1 calc R U . . .
C34 C 0.30131(16) 0.66330(15) 0.58271(9) 0.0269(4) Uani 1 1 d . . . . .
H34 H 0.364102 0.657499 0.574045 0.032 Uiso 1 1 calc R U . . .
C35 C 0.27071(18) 0.58008(15) 0.60120(9) 0.0293(5) Uani 1 1 d . . . . .
C36 C 0.33119(19) 0.51108(17) 0.60881(10) 0.0344(5) Uani 1 1 d . . . . .
C37 C 0.3086(2) 0.43408(18) 0.62785(11) 0.0409(6) Uani 1 1 d . . . . .
C38 C 0.2236(2) 0.42326(18) 0.64090(11) 0.0418(6) Uani 1 1 d . . . . .
C39 C 0.1619(2) 0.49007(18) 0.63474(11) 0.0390(6) Uani 1 1 d . . . . .
C40 C 0.18572(18) 0.56676(16) 0.61486(10) 0.0331(5) Uani 1 1 d . . . . .
F15A F 0.0910(6) 0.6814(7) 0.7039(4) 0.114(3) Uani 0.411(3) 1 d . U P A 1
C44A C 0.0199(11) 0.6808(11) 0.7264(9) 0.101(2) Uani 0.411(3) 1 d G U P A 1
C45A C -0.0343(11) 0.7477(9) 0.7382(8) 0.098(2) Uani 0.411(3) 1 d G U P A 1
H45A H -0.016584 0.804995 0.733448 0.118 Uiso 0.411(3) 1 calc R U P A 1
C46A C -0.1145(9) 0.7308(8) 0.7570(7) 0.105(2) Uani 0.411(3) 1 d G U P A 1
H46A H -0.151596 0.776590 0.765031 0.126 Uiso 0.411(3) 1 calc R U P A 1
C47A C -0.1405(8) 0.6470(8) 0.7639(6) 0.104(2) Uani 0.411(3) 1 d G U P A 1
H47A H -0.195270 0.635493 0.776711 0.125 Uiso 0.411(3) 1 calc R U P A 1
C48A C -0.0862(10) 0.5801(7) 0.7521(7) 0.102(3) Uani 0.411(3) 1 d G U P A 1
H48A H -0.103932 0.522801 0.756807 0.123 Uiso 0.411(3) 1 calc R U P A 1
C49A C -0.0060(10) 0.5970(10) 0.7333(8) 0.100(2) Uani 0.411(3) 1 d G U P A 1
H49A H 0.031081 0.551205 0.725224 0.120 Uiso 0.411(3) 1 calc R U P A 1
F15C F -0.1110(14) 0.8696(11) 0.7314(7) 0.152(5) Uani 0.295(3) 1 d . U P B 2
C44C C -0.0921(12) 0.7898(8) 0.7367(6) 0.105(3) Uani 0.295(3) 1 d G U P B 2
C45C C -0.1545(9) 0.7294(11) 0.7142(6) 0.112(3) Uani 0.295(3) 1 d G U P B 2
H45C H -0.211027 0.747078 0.694698 0.135 Uiso 0.295(3) 1 calc R U P B 2
C46C C -0.1344(10) 0.6430(10) 0.7200(6) 0.111(2) Uani 0.295(3) 1 d G U P B 2
H46C H -0.177024 0.601668 0.704614 0.133 Uiso 0.295(3) 1 calc R U P B 2
C47C C -0.0517(11) 0.6171(8) 0.7485(6) 0.109(2) Uani 0.295(3) 1 d G U P B 2
H47C H -0.037909 0.558057 0.752530 0.131 Uiso 0.295(3) 1 calc R U P B 2
C48C C 0.0107(9) 0.6776(11) 0.7711(6) 0.106(2) Uani 0.295(3) 1 d G U P B 2
H48C H 0.067204 0.659855 0.790530 0.127 Uiso 0.295(3) 1 calc R U P B 2
C49C C -0.0095(10) 0.7639(10) 0.7652(6) 0.108(2) Uani 0.295(3) 1 d G U P B 2
H49C H 0.033204 0.805266 0.780615 0.130 Uiso 0.295(3) 1 calc R U P B 2
F15B F 0.0031(14) 0.8465(12) 0.7436(7) 0.154(4) Uani 0.295(3) 1 d . U P C 3
C45B C 0.0167(16) 0.6720(17) 0.7238(13) 0.102(2) Uani 0.295(3) 1 d G U P C 3
H45B H 0.068135 0.671199 0.706812 0.122 Uiso 0.295(3) 1 calc R U P C 3
C46B C -0.0249(16) 0.5960(13) 0.7341(12) 0.101(2) Uani 0.295(3) 1 d G U P C 3
H46B H -0.001921 0.543206 0.724075 0.121 Uiso 0.295(3) 1 calc R U P C 3
C47B C -0.1003(15) 0.5972(10) 0.7589(9) 0.103(3) Uani 0.295(3) 1 d G U P C 3
H47B H -0.128696 0.545259 0.765911 0.124 Uiso 0.295(3) 1 calc R U P C 3
C48B C -0.1339(13) 0.6745(12) 0.7735(9) 0.105(3) Uani 0.295(3) 1 d G U P C 3
H48B H -0.185416 0.675306 0.790485 0.126 Uiso 0.295(3) 1 calc R U P C 3
C49B C -0.0923(15) 0.7505(11) 0.7632(10) 0.104(2) Uani 0.295(3) 1 d G U P C 3
H49B H -0.115362 0.803301 0.773223 0.125 Uiso 0.295(3) 1 calc R U P C 3
C44B C -0.0170(17) 0.7493(13) 0.7384(12) 0.101(2) Uani 0.295(3) 1 d G U P C 3

loop_
_atom_site_aniso_label
_atom_site_aniso_U_11
_atom_site_aniso_U_22
_atom_site_aniso_U_33
_atom_site_aniso_U_23
_atom_site_aniso_U_13
_atom_site_aniso_U_12
S1 0.0773(5) 0.0311(3) 0.0330(3) 0.0008(2) 0.0186(3) -0.0017(3)
F1 0.180(3) 0.0332(10) 0.0368(10) -0.0054(8) -0.0118(13) -0.0027(13)
F2 0.0838(17) 0.0940(18) 0.0538(13) 0.0156(12) 0.0073(12) -0.0351(14)
F3 0.0896(15) 0.0318(8) 0.0469(10) 0.0050(7) 0.0156(10) 0.0012(9)
O1 0.099(2) 0.0713(18) 0.0682(18) 0.0265(14) 0.0448(17) 0.0202(16)
O2 0.110(2) 0.0323(10) 0.0336(11) 0.0015(8) 0.0113(12) -0.0032(11)
O3 0.0841(17) 0.0325(10) 0.0420(12) -0.0088(8) 0.0072(11) -0.0056(10)
C41 0.095(3) 0.0291(13) 0.0313(14) 0.0000(11) 0.0137(15) -0.0110(14)
S2 0.0469(4) 0.0309(3) 0.0326(3) -0.0027(2) 0.0062(3) 0.0006(2)
F4 0.0778(15) 0.0429(10) 0.0939(17) 0.0005(11) 0.0286(13) 0.0180(10)
F5 0.0806(16) 0.0552(12) 0.0802(15) 0.0213(11) 0.0364(13) -0.0027(11)
F6 0.0670(15) 0.0873(17) 0.0767(16) 0.0245(14) -0.0127(12) 0.0060(13)
O4 0.0517(13) 0.0453(11) 0.0496(12) -0.0104(9) -0.0041(10) 0.0078(9)
O5 0.0790(16) 0.0411(11) 0.0374(11) -0.0090(9) 0.0160(11) -0.0050(11)
O6 0.0664(15) 0.0462(12) 0.0489(12) 0.0025(10) 0.0222(11) 0.0004(10)
C42 0.0473(17) 0.0445(16) 0.0534(18) 0.0070(14) 0.0135(14) 0.0038(13)
S3 0.0403(4) 0.0499(4) 0.0514(4) 0.0112(3) 0.0060(3) 0.0001(3)
F7 0.0458(11) 0.0910(17) 0.0733(15) -0.0044(13) 0.0024(10) 0.0142(11)
F8 0.0773(17) 0.132(3) 0.0569(14) 0.0258(15) 0.0235(12) 0.0230(16)
F9 0.111(2) 0.0596(14) 0.094(2) -0.0182(13) 0.0115(17) -0.0037(14)
O7 0.084(2) 0.0706(19) 0.092(2) 0.0357(17) -0.0177(17) -0.0272(16)
O8 0.0395(12) 0.096(2) 0.0778(18) 0.0399(16) 0.0185(12) 0.0142(13)
O9 0.0553(14) 0.0627(14) 0.0536(13) 0.0051(11) 0.0191(11) 0.0067(11)
C43 0.0509(18) 0.059(2) 0.0563(19) 0.0004(16) 0.0164(15) 0.0046(15)
P1 0.0347(3) 0.0225(3) 0.0252(3) -0.0009(2) 0.0108(2) -0.0020(2)
P2 0.0302(3) 0.0238(3) 0.0256(3) -0.0016(2) 0.0095(2) 0.0002(2)
P3 0.0393(3) 0.0271(3) 0.0247(3) -0.0009(2) 0.0123(2) -0.0030(2)
F10 0.0424(9) 0.0421(9) 0.0491(9) 0.0094(7) 0.0178(7) 0.0093(7)
F11 0.0656(12) 0.0363(9) 0.0681(13) 0.0148(8) 0.0129(10) 0.0129(8)
F12 0.0655(12) 0.0408(9) 0.0681(13) 0.0203(9) 0.0067(10) -0.0151(9)
F13 0.0449(10) 0.0532(10) 0.0687(12) 0.0093(9) 0.0188(9) -0.0156(8)
F14 0.0354(8) 0.0389(8) 0.0572(10) 0.0036(7) 0.0178(7) 0.0001(6)
N1 0.0453(13) 0.0305(11) 0.0332(11) -0.0015(8) 0.0134(9) 0.0062(9)
N2 0.0596(15) 0.0236(10) 0.0260(10) -0.0007(8) 0.0127(10) -0.0025(9)
N3 0.0298(10) 0.0237(9) 0.0240(9) -0.0004(7) 0.0087(7) 0.0010(7)
N4 0.0307(10) 0.0267(9) 0.0279(10) -0.0024(7) 0.0064(8) -0.0019(8)
N5 0.0670(16) 0.0253(10) 0.0229(10) 0.0010(8) 0.0154(10) 0.0026(10)
N6 0.0467(13) 0.0325(11) 0.0219(10) 0.0022(8) 0.0035(9) -0.0049(9)
C1 0.0461(14) 0.0257(11) 0.0250(11) -0.0018(9) 0.0121(10) -0.0013(10)
C2 0.0641(19) 0.0316(13) 0.0383(14) 0.0001(11) 0.0121(13) 0.0143(13)
C3 0.078(2) 0.0253(12) 0.0347(14) 0.0001(10) 0.0114(14) 0.0077(13)
C4 0.110(3) 0.0238(14) 0.058(2) 0.0006(13) 0.024(2) 0.0053(16)
C5 0.080(3) 0.0450(18) 0.065(2) -0.0016(16) 0.0237(19) 0.0266(17)
C6 0.0451(15) 0.0370(14) 0.0470(16) -0.0001(11) 0.0235(13) 0.0038(11)
C7 0.069(2) 0.0523(18) 0.0527(18) 0.0061(14) 0.0357(17) 0.0151(16)
C8 0.0415(16) 0.066(2) 0.059(2) -0.0030(16) 0.0168(15) 0.0044(15)
C9 0.0631(18) 0.0303(12) 0.0284(12) -0.0014(10) 0.0169(12) -0.0132(12)
C10 0.066(2) 0.0482(16) 0.0308(13) 0.0001(12) 0.0118(13) -0.0148(15)
C11 0.086(2) 0.0459(16) 0.0271(13) 0.0019(12) 0.0119(14) -0.0272(16)
C12 0.0289(11) 0.0223(10) 0.0280(11) -0.0002(8) 0.0073(9) 0.0000(8)
C13 0.0395(13) 0.0268(11) 0.0243(11) -0.0021(8) 0.0108(9) -0.0012(9)
C14 0.0382(13) 0.0270(11) 0.0262(11) -0.0030(9) 0.0073(10) -0.0038(9)
C15 0.0447(15) 0.0469(15) 0.0343(13) -0.0115(11) 0.0057(11) -0.0103(12)
C16 0.0465(15) 0.0468(15) 0.0329(13) -0.0111(11) 0.0155(11) 0.0021(12)
C17 0.0288(11) 0.0266(11) 0.0261(11) 0.0000(8) 0.0064(9) 0.0002(9)
C18 0.0367(13) 0.0344(13) 0.0319(12) 0.0042(10) 0.0077(10) 0.0063(10)
C19 0.0346(13) 0.0332(12) 0.0406(14) 0.0060(10) 0.0107(11) -0.0035(10)
C20 0.0284(13) 0.0480(15) 0.0430(15) -0.0062(12) 0.0058(11) 0.0005(11)
C21 0.0400(15) 0.0521(18) 0.064(2) -0.0033(15) 0.0219(14) -0.0062(13)
C22 0.0421(16) 0.0400(15) 0.071(2) -0.0055(15) -0.0012(15) 0.0031(12)
C23 0.0520(15) 0.0258(11) 0.0226(11) 0.0014(9) 0.0115(10) -0.0013(10)
C24 0.080(2) 0.0236(11) 0.0224(12) 0.0002(9) 0.0061(12) 0.0036(12)
C25 0.0640(18) 0.0250(11) 0.0247(12) 0.0019(9) -0.0034(11) -0.0015(11)
C26 0.067(2) 0.0423(16) 0.0378(15) 0.0057(12) -0.0112(14) -0.0065(14)
C27 0.105(3) 0.0395(15) 0.0232(13) 0.0040(11) 0.0076(15) 0.0123(17)
C28 0.072(2) 0.0425(15) 0.0374(15) 0.0082(12) 0.0306(15) 0.0056(14)
C29 0.076(2) 0.0416(16) 0.0467(17) 0.0061(13) 0.0210(16) -0.0060(15)
C30 0.126(4) 0.0479(19) 0.071(3) 0.0031(17) 0.069(3) 0.008(2)
C31 0.0423(15) 0.073(2) 0.0250(12) 0.0099(13) 0.0031(11) -0.0096(14)
C32 0.0470(18) 0.102(3) 0.0407(17) -0.0120(18) 0.0130(14) 0.0031(19)
C33 0.065(2) 0.087(3) 0.061(2) 0.035(2) 0.0055(18) -0.025(2)
C34 0.0300(11) 0.0264(11) 0.0261(11) -0.0018(8) 0.0095(9) -0.0012(9)
C35 0.0373(13) 0.0271(11) 0.0245(11) -0.0009(8) 0.0077(9) -0.0024(9)
C36 0.0404(14) 0.0323(12) 0.0318(12) 0.0011(10) 0.0098(10) 0.0015(10)
C37 0.0501(16) 0.0321(13) 0.0402(14) 0.0056(11) 0.0064(12) 0.0041(11)
C38 0.0529(17) 0.0314(13) 0.0398(14) 0.0086(11) 0.0038(12) -0.0103(11)
C39 0.0387(14) 0.0389(14) 0.0407(14) 0.0020(11) 0.0107(11) -0.0124(11)
C40 0.0363(13) 0.0300(12) 0.0338(12) -0.0005(10) 0.0077(10) -0.0027(10)
F15A 0.083(5) 0.157(7) 0.114(6) -0.010(5) 0.050(4) -0.008(5)
C44A 0.098(4) 0.123(4) 0.090(4) -0.008(4) 0.036(4) 0.001(4)
C45A 0.103(4) 0.115(4) 0.085(4) -0.004(4) 0.039(4) 0.007(4)
C46A 0.105(5) 0.119(5) 0.097(4) -0.006(4) 0.034(4) 0.004(4)
C47A 0.103(4) 0.118(5) 0.096(4) -0.004(4) 0.032(4) 0.003(4)
C48A 0.102(5) 0.122(5) 0.088(4) -0.006(4) 0.030(4) -0.006(4)
C49A 0.100(5) 0.120(5) 0.087(4) -0.012(4) 0.032(4) 0.000(4)
F15C 0.189(11) 0.128(9) 0.145(10) 0.044(8) 0.050(9) 0.026(9)
C44C 0.109(5) 0.116(5) 0.098(5) -0.002(5) 0.040(5) 0.004(5)
C45C 0.113(5) 0.125(5) 0.102(5) -0.002(5) 0.031(4) 0.005(4)
C46C 0.110(5) 0.124(5) 0.102(4) -0.002(4) 0.029(4) 0.002(4)
C47C 0.107(5) 0.128(5) 0.097(4) -0.006(4) 0.030(4) -0.002(4)
C48C 0.105(4) 0.123(5) 0.094(4) -0.005(4) 0.032(4) 0.001(4)
C49C 0.110(5) 0.121(5) 0.099(4) -0.001(4) 0.033(4) 0.001(4)
F15B 0.173(8) 0.147(8) 0.140(8) 0.003(7) 0.017(8) -0.007(8)
C45B 0.098(4) 0.123(5) 0.091(4) -0.007(4) 0.035(4) -0.001(4)
C46B 0.100(5) 0.121(5) 0.089(4) -0.014(4) 0.035(4) 0.003(4)
C47B 0.100(5) 0.124(5) 0.091(5) -0.007(4) 0.032(4) -0.002(4)
C48B 0.104(5) 0.123(5) 0.095(5) 0.001(4) 0.033(4) 0.001(4)
C49B 0.104(5) 0.120(5) 0.095(4) -0.004(4) 0.036(4) 0.006(4)
C44B 0.105(5) 0.115(5) 0.089(4) -0.005(4) 0.035(4) 0.006(4)

loop_
_atom_type_symbol
_atom_type_description
_atom_type_scat_dispersion_real
_atom_type_scat_dispersion_imag
_atom_type_scat_source
C C 0.0181 0.0091 'International Tables Vol C Tables 4.2.6.8 and 6.1.1.4'
H H 0.0000 0.0000 'International Tables Vol C Tables 4.2.6.8 and 6.1.1.4'
F F 0.0727 0.0534 'International Tables Vol C Tables 4.2.6.8 and 6.1.1.4'
N N 0.0311 0.0180 'International Tables Vol C Tables 4.2.6.8 and 6.1.1.4'
O O 0.0492 0.0322 'International Tables Vol C Tables 4.2.6.8 and 6.1.1.4'
P P 0.2955 0.4335 'International Tables Vol C Tables 4.2.6.8 and 6.1.1.4'
S S 0.3331 0.5567 'International Tables Vol C Tables 4.2.6.8 and 6.1.1.4'

loop_
_exptl_crystal_face_index_h
_exptl_crystal_face_index_k
_exptl_crystal_face_index_l
_exptl_crystal_face_perp_dist
-1 -1 17 0.0424
1 10 5 0.1779
-2 -10 4 0.2006
9 -1 4 0.0170
-9 0 -4 0.0403
3 5 -2 0.1578
4 -1 -5 0.0365
4 0 -5 0.0551
-4 0 5 0.0568
0 0 -1 0.0446
0 -1 -5 0.0543

loop_
_geom_angle_atom_site_label_1
_geom_angle_atom_site_label_2
_geom_angle_atom_site_label_3
_geom_angle
_geom_angle_site_symmetry_1
_geom_angle_site_symmetry_3
_geom_angle_publ_flag
O1 S1 O2 115.18(17) . . ?
O1 S1 O3 115.37(19) . . ?
O1 S1 C41 103.05(19) . . ?
O2 S1 C41 103.44(16) . . ?
O3 S1 O2 114.42(14) . . ?
O3 S1 C41 102.94(16) . . ?
F1 C41 S1 112.2(3) . . ?
F1 C41 F3 105.9(2) . . ?
F2 C41 S1 111.8(2) . . ?
F2 C41 F1 107.3(3) . . ?
F2 C41 F3 107.2(3) . . ?
F3 C41 S1 112.1(2) . . ?
O4 S2 O5 116.35(15) . . ?
O4 S2 O6 112.45(15) . . ?
O4 S2 C42 104.58(15) . . ?
O5 S2 O6 114.73(15) . . ?
O5 S2 C42 103.25(15) . . ?
O6 S2 C42 103.51(15) . . ?
F4 C42 S2 112.2(2) . . ?
F4 C42 F5 107.3(3) . . ?
F4 C42 F6 108.0(3) . . ?
F5 C42 S2 110.9(2) . . ?
F5 C42 F6 107.4(3) . . ?
F6 C42 S2 110.9(2) . . ?
O7 S3 O8 117.5(2) . . ?
O7 S3 O9 113.8(2) . . ?
O7 S3 C43 104.16(18) . . ?
O8 S3 O9 113.88(16) . . ?
O8 S3 C43 102.67(19) . . ?
O9 S3 C43 102.17(17) . . ?
F7 C43 S3 112.9(3) . . ?
F7 C43 F8 106.9(3) . . ?
F7 C43 F9 107.6(3) . . ?
F8 C43 S3 111.3(3) . . ?
F9 C43 S3 110.5(3) . . ?
F9 C43 F8 107.4(3) . . ?
P3 P1 P2 73.56(3) . . ?
C1 P1 P2 109.17(9) . . ?
C1 P1 P3 102.99(8) . . ?
P1 P2 P3 52.90(2) . . ?
C12 P2 P1 112.49(8) . . ?
C12 P2 P3 145.19(8) . . ?
C12 P2 C34 107.22(10) . . ?
C34 P2 P1 81.34(8) . . ?
C34 P2 P3 44.66(7) . . ?
P1 P3 P2 53.54(2) . . ?
C23 P3 P1 115.03(9) . . ?
C23 P3 P2 144.65(8) . . ?
C23 P3 C34 104.49(11) . . ?
C34 P3 P1 82.15(7) . . ?
C34 P3 P2 45.10(8) . . ?
C1 N1 C2 109.3(2) . . ?
C1 N1 C6 125.1(2) . . ?
C2 N1 C6 125.5(2) . . ?
C1 N2 C3 108.6(2) . . ?
C1 N2 C9 124.3(2) . . ?
C3 N2 C9 127.0(2) . . ?
C12 N3 C13 109.1(2) . . ?
C12 N3 C17 124.14(19) . . ?
C13 N3 C17 126.8(2) . . ?
C12 N4 C14 109.2(2) . . ?
C12 N4 C20 123.6(2) . . ?
C14 N4 C20 127.2(2) . . ?
C23 N5 C24 108.9(3) . . ?
C23 N5 C28 123.9(3) . . ?
C24 N5 C28 127.2(2) . . ?
C23 N6 C25 109.8(2) . . ?
C23 N6 C31 124.2(2) . . ?
C25 N6 C31 125.7(3) . . ?
N1 C1 P1 132.80(19) . . ?
N1 C1 N2 107.4(2) . . ?
N2 C1 P1 119.4(2) . . ?
N1 C2 C5 125.5(3) . . ?
C3 C2 N1 107.2(3) . . ?
C3 C2 C5 127.3(3) . . ?
N2 C3 C4 125.8(3) . . ?
C2 C3 N2 107.5(2) . . ?
C2 C3 C4 126.7(3) . . ?
C3 C4 H4A 109.5 . . ?
C3 C4 H4B 109.5 . . ?
C3 C4 H4C 109.5 . . ?
H4A C4 H4B 109.5 . . ?
H4A C4 H4C 109.5 . . ?
H4B C4 H4C 109.5 . . ?
C2 C5 H5A 109.5 . . ?
C2 C5 H5B 109.5 . . ?
C2 C5 H5C 109.5 . . ?
H5A C5 H5B 109.5 . . ?
H5A C5 H5C 109.5 . . ?
H5B C5 H5C 109.5 . . ?
N1 C6 H6 106.3 . . ?
N1 C6 C7 112.0(3) . . ?
N1 C6 C8 110.9(3) . . ?
C7 C6 H6 106.3 . . ?
C8 C6 H6 106.3 . . ?
C8 C6 C7 114.6(3) . . ?
C6 C7 H7A 109.5 . . ?
C6 C7 H7B 109.5 . . ?
C6 C7 H7C 109.5 . . ?
H7A C7 H7B 109.5 . . ?
H7A C7 H7C 109.5 . . ?
H7B C7 H7C 109.5 . . ?
C6 C8 H8A 109.5 . . ?
C6 C8 H8B 109.5 . . ?
C6 C8 H8C 109.5 . . ?
H8A C8 H8B 109.5 . . ?
H8A C8 H8C 109.5 . . ?
H8B C8 H8C 109.5 . . ?
N2 C9 H9 107.0 . . ?
N2 C9 C10 110.8(2) . . ?
N2 C9 C11 111.6(3) . . ?
C10 C9 H9 107.0 . . ?
C10 C9 C11 112.9(2) . . ?
C11 C9 H9 107.0 . . ?
C9 C10 H10A 109.5 . . ?
C9 C10 H10B 109.5 . . ?
C9 C10 H10C 109.5 . . ?
H10A C10 H10B 109.5 . . ?
H10A C10 H10C 109.5 . . ?
H10B C10 H10C 109.5 . . ?
C9 C11 H11A 109.5 . . ?
C9 C11 H11B 109.5 . . ?
C9 C11 H11C 109.5 . . ?
H11A C11 H11B 109.5 . . ?
H11A C11 H11C 109.5 . . ?
H11B C11 H11C 109.5 . . ?
N3 C12 P2 133.74(19) . . ?
N3 C12 N4 107.4(2) . . ?
N4 C12 P2 118.37(17) . . ?
N3 C13 C16 125.8(2) . . ?
C14 C13 N3 107.4(2) . . ?
C14 C13 C16 126.6(2) . . ?
N4 C14 C15 125.8(2) . . ?
C13 C14 N4 106.9(2) . . ?
C13 C14 C15 127.3(2) . . ?
C14 C15 H15A 109.5 . . ?
C14 C15 H15B 109.5 . . ?
C14 C15 H15C 109.5 . . ?
H15A C15 H15B 109.5 . . ?
H15A C15 H15C 109.5 . . ?
H15B C15 H15C 109.5 . . ?
C13 C16 H16A 109.5 . . ?
C13 C16 H16B 109.5 . . ?
C13 C16 H16C 109.5 . . ?
H16A C16 H16B 109.5 . . ?
H16A C16 H16C 109.5 . . ?
H16B C16 H16C 109.5 . . ?
N3 C17 H17 107.0 . . ?
N3 C17 C18 110.1(2) . . ?
N3 C17 C19 111.9(2) . . ?
C18 C17 H17 107.0 . . ?
C18 C17 C19 113.6(2) . . ?
C19 C17 H17 107.0 . . ?
C17 C18 H18A 109.5 . . ?
C17 C18 H18B 109.5 . . ?
C17 C18 H18C 109.5 . . ?
H18A C18 H18B 109.5 . . ?
H18A C18 H18C 109.5 . . ?
H18B C18 H18C 109.5 . . ?
C17 C19 H19A 109.5 . . ?
C17 C19 H19B 109.5 . . ?
C17 C19 H19C 109.5 . . ?
H19A C19 H19B 109.5 . . ?
H19A C19 H19C 109.5 . . ?
H19B C19 H19C 109.5 . . ?
N4 C20 H20 105.9 . . ?
N4 C20 C21 110.0(2) . . ?
N4 C20 C22 112.5(3) . . ?
C21 C20 H20 105.9 . . ?
C21 C20 C22 115.9(3) . . ?
C22 C20 H20 105.9 . . ?
C20 C21 H21A 109.5 . . ?
C20 C21 H21B 109.5 . . ?
C20 C21 H21C 109.5 . . ?
H21A C21 H21B 109.5 . . ?
H21A C21 H21C 109.5 . . ?
H21B C21 H21C 109.5 . . ?
C20 C22 H22A 109.5 . . ?
C20 C22 H22B 109.5 . . ?
C20 C22 H22C 109.5 . . ?
H22A C22 H22B 109.5 . . ?
H22A C22 H22C 109.5 . . ?
H22B C22 H22C 109.5 . . ?
N5 C23 P3 117.7(2) . . ?
N6 C23 P3 134.85(18) . . ?
N6 C23 N5 107.1(2) . . ?
N5 C24 C27 125.9(3) . . ?
C25 C24 N5 107.9(2) . . ?
C25 C24 C27 126.2(3) . . ?
N6 C25 C26 125.8(3) . . ?
C24 C25 N6 106.2(3) . . ?
C24 C25 C26 127.9(3) . . ?
C25 C26 H26A 109.5 . . ?
C25 C26 H26B 109.5 . . ?
C25 C26 H26C 109.5 . . ?
H26A C26 H26B 109.5 . . ?
H26A C26 H26C 109.5 . . ?
H26B C26 H26C 109.5 . . ?
C24 C27 H27A 109.5 . . ?
C24 C27 H27B 109.5 . . ?
C24 C27 H27C 109.5 . . ?
H27A C27 H27B 109.5 . . ?
H27A C27 H27C 109.5 . . ?
H27B C27 H27C 109.5 . . ?
N5 C28 H28 106.1 . . ?
N5 C28 C29 111.1(3) . . ?
N5 C28 C30 111.6(3) . . ?
C29 C28 H28 106.1 . . ?
C30 C28 H28 106.1 . . ?
C30 C28 C29 115.0(3) . . ?
C28 C29 H29A 109.5 . . ?
C28 C29 H29B 109.5 . . ?
C28 C29 H29C 109.5 . . ?
H29A C29 H29B 109.5 . . ?
H29A C29 H29C 109.5 . . ?
H29B C29 H29C 109.5 . . ?
C28 C30 H30A 109.5 . . ?
C28 C30 H30B 109.5 . . ?
C28 C30 H30C 109.5 . . ?
H30A C30 H30B 109.5 . . ?
H30A C30 H30C 109.5 . . ?
H30B C30 H30C 109.5 . . ?
N6 C31 H31 106.8 . . ?
N6 C31 C32 110.5(3) . . ?
N6 C31 C33 111.4(3) . . ?
C32 C31 H31 106.8 . . ?
C32 C31 C33 114.1(3) . . ?
C33 C31 H31 106.8 . . ?
C31 C32 H32A 109.5 . . ?
C31 C32 H32B 109.5 . . ?
C31 C32 H32C 109.5 . . ?
H32A C32 H32B 109.5 . . ?
H32A C32 H32C 109.5 . . ?
H32B C32 H32C 109.5 . . ?
C31 C33 H33A 109.5 . . ?
C31 C33 H33B 109.5 . . ?
C31 C33 H33C 109.5 . . ?
H33A C33 H33B 109.5 . . ?
H33A C33 H33C 109.5 . . ?
H33B C33 H33C 109.5 . . ?
P2 C34 H34 110.0 . . ?
P3 C34 P2 90.24(10) . . ?
P3 C34 H34 110.0 . . ?
C35 C34 P2 119.76(18) . . ?
C35 C34 P3 115.20(16) . . ?
C35 C34 H34 110.0 . . ?
C36 C35 C34 120.1(2) . . ?
C40 C35 C34 124.0(2) . . ?
C40 C35 C36 115.8(2) . . ?
F10 C36 C35 119.6(2) . . ?
F10 C36 C37 117.4(2) . . ?
C37 C36 C35 123.0(3) . . ?
F11 C37 C36 120.7(3) . . ?
F11 C37 C38 119.8(3) . . ?
C36 C37 C38 119.5(3) . . ?
F12 C38 C37 120.1(3) . . ?
F12 C38 C39 120.3(3) . . ?
C37 C38 C39 119.6(2) . . ?
F13 C39 C38 120.2(3) . . ?
F13 C39 C40 120.0(3) . . ?
C38 C39 C40 119.8(3) . . ?
F14 C40 C35 120.1(2) . . ?
F14 C40 C39 117.6(2) . . ?
C39 C40 C35 122.3(3) . . ?
F15A C44A C45A 130.1(12) . . ?
F15A C44A C49A 109.5(12) . . ?
C45A C44A C49A 120.0 . . ?
C44A C45A H45A 120.0 . . ?
C44A C45A C46A 120.0 . . ?
C46A C45A H45A 120.0 . . ?
C45A C46A H46A 120.0 . . ?
C47A C46A C45A 120.0 . . ?
C47A C46A H46A 120.0 . . ?
C46A C47A H47A 120.0 . . ?
C46A C47A C48A 120.0 . . ?
C48A C47A H47A 120.0 . . ?
C47A C48A H48A 120.0 . . ?
C47A C48A C49A 120.0 . . ?
C49A C48A H48A 120.0 . . ?
C44A C49A H49A 120.0 . . ?
C48A C49A C44A 120.0 . . ?
C48A C49A H49A 120.0 . . ?
F15C C44C C45C 119.9(16) . . ?
F15C C44C C49C 120.1(16) . . ?
C45C C44C C49C 120.0 . . ?
C44C C45C H45C 120.0 . . ?
C46C C45C C44C 120.0 . . ?
C46C C45C H45C 120.0 . . ?
C45C C46C H46C 120.0 . . ?
C47C C46C C45C 120.0 . . ?
C47C C46C H46C 120.0 . . ?
C46C C47C H47C 120.0 . . ?
C46C C47C C48C 120.0 . . ?
C48C C47C H47C 120.0 . . ?
C47C C48C H48C 120.0 . . ?
C49C C48C C47C 120.0 . . ?
C49C C48C H48C 120.0 . . ?
C44C C49C H49C 120.0 . . ?
C48C C49C C44C 120.0 . . ?
C48C C49C H49C 120.0 . . ?
C46B C45B H45B 120.0 . . ?
C46B C45B C44B 120.0 . . ?
C44B C45B H45B 120.0 . . ?
C45B C46B H46B 120.0 . . ?
C45B C46B C47B 120.0 . . ?
C47B C46B H46B 120.0 . . ?
C46B C47B H47B 120.0 . . ?
C48B C47B C46B 120.0 . . ?
C48B C47B H47B 120.0 . . ?
C47B C48B H48B 120.0 . . ?
C47B C48B C49B 120.0 . . ?
C49B C48B H48B 120.0 . . ?
C48B C49B H49B 120.0 . . ?
C48B C49B C44B 120.0 . . ?
C44B C49B H49B 120.0 . . ?
C45B C44B F15B 143.8(15) . . ?
C49B C44B F15B 95.8(15) . . ?
C49B C44B C45B 120.0 . . ?

loop_
_geom_bond_atom_site_label_1
_geom_bond_atom_site_label_2
_geom_bond_distance
_geom_bond_site_symmetry_2
_geom_bond_publ_flag
S1 O1 1.434(3) . ?
S1 O2 1.441(2) . ?
S1 O3 1.434(2) . ?
S1 C41 1.813(4) . ?
F1 C41 1.332(4) . ?
F2 C41 1.329(5) . ?
F3 C41 1.343(3) . ?
S2 O4 1.431(2) . ?
S2 O5 1.434(2) . ?
S2 O6 1.455(2) . ?
S2 C42 1.820(3) . ?
F4 C42 1.317(4) . ?
F5 C42 1.332(4) . ?
F6 C42 1.335(4) . ?
S3 O7 1.427(3) . ?
S3 O8 1.433(3) . ?
S3 O9 1.450(3) . ?
S3 C43 1.821(4) . ?
F7 C43 1.310(4) . ?
F8 C43 1.340(4) . ?
F9 C43 1.336(5) . ?
P1 P2 2.2539(8) . ?
P1 P3 2.2354(8) . ?
P1 C1 1.831(3) . ?
P2 P3 2.6880(9) . ?
P2 C12 1.818(2) . ?
P2 C34 1.904(3) . ?
P3 C23 1.832(3) . ?
P3 C34 1.889(2) . ?
F10 C36 1.341(3) . ?
F11 C37 1.339(3) . ?
F12 C38 1.339(3) . ?
F13 C39 1.335(3) . ?
F14 C40 1.343(3) . ?
N1 C1 1.347(4) . ?
N1 C2 1.378(3) . ?
N1 C6 1.490(4) . ?
N2 C1 1.363(3) . ?
N2 C3 1.378(4) . ?
N2 C9 1.487(4) . ?
N3 C12 1.350(3) . ?
N3 C13 1.378(3) . ?
N3 C17 1.484(3) . ?
N4 C12 1.356(3) . ?
N4 C14 1.378(3) . ?
N4 C20 1.502(3) . ?
N5 C23 1.363(3) . ?
N5 C24 1.374(4) . ?
N5 C28 1.499(4) . ?
N6 C23 1.344(4) . ?
N6 C25 1.387(3) . ?
N6 C31 1.490(3) . ?
C2 C3 1.362(5) . ?
C2 C5 1.499(5) . ?
C3 C4 1.505(4) . ?
C4 H4A 0.9800 . ?
C4 H4B 0.9800 . ?
C4 H4C 0.9800 . ?
C5 H5A 0.9800 . ?
C5 H5B 0.9800 . ?
C5 H5C 0.9800 . ?
C6 H6 1.0000 . ?
C6 C7 1.527(4) . ?
C6 C8 1.525(5) . ?
C7 H7A 0.9800 . ?
C7 H7B 0.9800 . ?
C7 H7C 0.9800 . ?
C8 H8A 0.9800 . ?
C8 H8B 0.9800 . ?
C8 H8C 0.9800 . ?
C9 H9 1.0000 . ?
C9 C10 1.514(4) . ?
C9 C11 1.530(4) . ?
C10 H10A 0.9800 . ?
C10 H10B 0.9800 . ?
C10 H10C 0.9800 . ?
C11 H11A 0.9800 . ?
C11 H11B 0.9800 . ?
C11 H11C 0.9800 . ?
C13 C14 1.368(4) . ?
C13 C16 1.493(3) . ?
C14 C15 1.493(4) . ?
C15 H15A 0.9800 . ?
C15 H15B 0.9800 . ?
C15 H15C 0.9800 . ?
C16 H16A 0.9800 . ?
C16 H16B 0.9800 . ?
C16 H16C 0.9800 . ?
C17 H17 1.0000 . ?
C17 C18 1.516(3) . ?
C17 C19 1.524(3) . ?
C18 H18A 0.9800 . ?
C18 H18B 0.9800 . ?
C18 H18C 0.9800 . ?
C19 H19A 0.9800 . ?
C19 H19B 0.9800 . ?
C19 H19C 0.9800 . ?
C20 H20 1.0000 . ?
C20 C21 1.508(4) . ?
C20 C22 1.520(5) . ?
C21 H21A 0.9800 . ?
C21 H21B 0.9800 . ?
C21 H21C 0.9800 . ?
C22 H22A 0.9800 . ?
C22 H22B 0.9800 . ?
C22 H22C 0.9800 . ?
C24 C25 1.367(5) . ?
C24 C27 1.496(4) . ?
C25 C26 1.485(5) . ?
C26 H26A 0.9800 . ?
C26 H26B 0.9800 . ?
C26 H26C 0.9800 . ?
C27 H27A 0.9800 . ?
C27 H27B 0.9800 . ?
C27 H27C 0.9800 . ?
C28 H28 1.0000 . ?
C28 C29 1.519(4) . ?
C28 C30 1.514(5) . ?
C29 H29A 0.9800 . ?
C29 H29B 0.9800 . ?
C29 H29C 0.9800 . ?
C30 H30A 0.9800 . ?
C30 H30B 0.9800 . ?
C30 H30C 0.9800 . ?
C31 H31 1.0000 . ?
C31 C32 1.502(6) . ?
C31 C33 1.526(5) . ?
C32 H32A 0.9800 . ?
C32 H32B 0.9800 . ?
C32 H32C 0.9800 . ?
C33 H33A 0.9800 . ?
C33 H33B 0.9800 . ?
C33 H33C 0.9800 . ?
C34 H34 1.0000 . ?
C34 C35 1.492(3) . ?
C35 C36 1.398(4) . ?
C35 C40 1.385(4) . ?
C36 C37 1.372(4) . ?
C37 C38 1.373(5) . ?
C38 C39 1.382(4) . ?
C39 C40 1.383(4) . ?
F15A C44A 1.295(12) . ?
C44A C45A 1.3900 . ?
C44A C49A 1.3900 . ?
C45A H45A 0.9500 . ?
C45A C46A 1.3900 . ?
C46A H46A 0.9500 . ?
C46A C47A 1.3900 . ?
C47A H47A 0.9500 . ?
C47A C48A 1.3900 . ?
C48A H48A 0.9500 . ?
C48A C49A 1.3900 . ?
C49A H49A 0.9500 . ?
F15C C44C 1.284(19) . ?
C44C C45C 1.3900 . ?
C44C C49C 1.3900 . ?
C45C H45C 0.9500 . ?
C45C C46C 1.3900 . ?
C46C H46C 0.9500 . ?
C46C C47C 1.3900 . ?
C47C H47C 0.9500 . ?
C47C C48C 1.3900 . ?
C48C H48C 0.9500 . ?
C48C C49C 1.3900 . ?
C49C H49C 0.9500 . ?
F15B C44B 1.55(3) . ?
C45B H45B 0.9500 . ?
C45B C46B 1.3900 . ?
C45B C44B 1.3900 . ?
C46B H46B 0.9500 . ?
C46B C47B 1.3900 . ?
C47B H47B 0.9500 . ?
C47B C48B 1.3900 . ?
C48B H48B 0.9500 . ?
C48B C49B 1.3900 . ?
C49B H49B 0.9500 . ?
C49B C44B 1.3900 . ?

loop_
_geom_torsion_atom_site_label_1
_geom_torsion_atom_site_label_2
_geom_torsion_atom_site_label_3
_geom_torsion_atom_site_label_4
_geom_torsion
_geom_torsion_site_symmetry_1
_geom_torsion_site_symmetry_2
_geom_torsion_site_symmetry_3
_geom_torsion_site_symmetry_4
_geom_torsion_publ_flag
O1 S1 C41 F1 -58.7(3) . . . . ?
O1 S1 C41 F2 -179.3(2) . . . . ?
O1 S1 C41 F3 60.4(3) . . . . ?
O2 S1 C41 F1 61.6(3) . . . . ?
O2 S1 C41 F2 -59.0(3) . . . . ?
O2 S1 C41 F3 -179.4(2) . . . . ?
O3 S1 C41 F1 -179.0(2) . . . . ?
O3 S1 C41 F2 60.4(3) . . . . ?
O3 S1 C41 F3 -59.9(3) . . . . ?
O4 S2 C42 F4 -63.5(3) . . . . ?
O4 S2 C42 F5 56.4(3) . . . . ?
O4 S2 C42 F6 175.6(2) . . . . ?
O5 S2 C42 F4 174.3(2) . . . . ?
O5 S2 C42 F5 -65.8(3) . . . . ?
O5 S2 C42 F6 53.4(3) . . . . ?
O6 S2 C42 F4 54.4(3) . . . . ?
O6 S2 C42 F5 174.3(3) . . . . ?
O6 S2 C42 F6 -66.5(3) . . . . ?
O7 S3 C43 F7 -64.3(3) . . . . ?
O7 S3 C43 F8 55.9(3) . . . . ?
O7 S3 C43 F9 175.2(3) . . . . ?
O8 S3 C43 F7 172.7(3) . . . . ?
O8 S3 C43 F8 -67.1(3) . . . . ?
O8 S3 C43 F9 52.1(3) . . . . ?
O9 S3 C43 F7 54.4(3) . . . . ?
O9 S3 C43 F8 174.6(3) . . . . ?
O9 S3 C43 F9 -66.1(3) . . . . ?
P1 P2 C12 N3 44.7(2) . . . . ?
P1 P2 C12 N4 -144.69(16) . . . . ?
P1 P3 C23 N5 158.43(16) . . . . ?
P1 P3 C23 N6 -14.6(3) . . . . ?
P1 P3 C34 P2 -44.80(7) . . . . ?
P1 P3 C34 C35 -168.20(19) . . . . ?
P2 P1 C1 N1 37.7(3) . . . . ?
P2 P1 C1 N2 -151.36(18) . . . . ?
P2 P3 C23 N5 -139.96(15) . . . . ?
P2 P3 C23 N6 47.0(3) . . . . ?
P2 P3 C34 C35 -123.4(2) . . . . ?
P2 C34 C35 C36 135.1(2) . . . . ?
P2 C34 C35 C40 -49.2(3) . . . . ?
P3 P1 C1 N1 -39.2(3) . . . . ?
P3 P1 C1 N2 131.78(19) . . . . ?
P3 P2 C12 N3 -12.1(3) . . . . ?
P3 P2 C12 N4 158.56(13) . . . . ?
P3 C34 C35 C36 -119.0(2) . . . . ?
P3 C34 C35 C40 56.8(3) . . . . ?
F10 C36 C37 F11 -1.8(4) . . . . ?
F10 C36 C37 C38 178.4(3) . . . . ?
F11 C37 C38 F12 0.0(5) . . . . ?
F11 C37 C38 C39 -179.8(3) . . . . ?
F12 C38 C39 F13 2.5(4) . . . . ?
F12 C38 C39 C40 -178.9(3) . . . . ?
F13 C39 C40 F14 -1.6(4) . . . . ?
F13 C39 C40 C35 177.7(3) . . . . ?
N1 C2 C3 N2 0.7(3) . . . . ?
N1 C2 C3 C4 -176.7(3) . . . . ?
N3 C13 C14 N4 -0.5(3) . . . . ?
N3 C13 C14 C15 -179.4(3) . . . . ?
N5 C24 C25 N6 -0.6(3) . . . . ?
N5 C24 C25 C26 178.4(3) . . . . ?
C1 N1 C2 C3 0.2(3) . . . . ?
C1 N1 C2 C5 -178.5(3) . . . . ?
C1 N1 C6 C7 123.1(3) . . . . ?
C1 N1 C6 C8 -107.6(3) . . . . ?
C1 N2 C3 C2 -1.3(3) . . . . ?
C1 N2 C3 C4 176.1(3) . . . . ?
C1 N2 C9 C10 -105.3(3) . . . . ?
C1 N2 C9 C11 127.9(3) . . . . ?
C2 N1 C1 P1 170.7(2) . . . . ?
C2 N1 C1 N2 -1.0(3) . . . . ?
C2 N1 C6 C7 -59.7(4) . . . . ?
C2 N1 C6 C8 69.7(4) . . . . ?
C3 N2 C1 P1 -171.64(19) . . . . ?
C3 N2 C1 N1 1.4(3) . . . . ?
C3 N2 C9 C10 71.9(4) . . . . ?
C3 N2 C9 C11 -54.8(4) . . . . ?
C5 C2 C3 N2 179.4(3) . . . . ?
C5 C2 C3 C4 2.0(6) . . . . ?
C6 N1 C1 P1 -11.7(4) . . . . ?
C6 N1 C1 N2 176.6(2) . . . . ?
C6 N1 C2 C3 -177.4(3) . . . . ?
C6 N1 C2 C5 3.9(5) . . . . ?
C9 N2 C1 P1 6.0(3) . . . . ?
C9 N2 C1 N1 179.1(2) . . . . ?
C9 N2 C3 C2 -178.9(3) . . . . ?
C9 N2 C3 C4 -1.5(5) . . . . ?
C12 N3 C13 C14 1.3(3) . . . . ?
C12 N3 C13 C16 -174.0(2) . . . . ?
C12 N3 C17 C18 117.8(2) . . . . ?
C12 N3 C17 C19 -114.9(2) . . . . ?
C12 N4 C14 C13 -0.5(3) . . . . ?
C12 N4 C14 C15 178.5(2) . . . . ?
C12 N4 C20 C21 -98.0(3) . . . . ?
C12 N4 C20 C22 131.2(3) . . . . ?
C13 N3 C12 P2 169.74(19) . . . . ?
C13 N3 C12 N4 -1.6(3) . . . . ?
C13 N3 C17 C18 -62.5(3) . . . . ?
C13 N3 C17 C19 64.8(3) . . . . ?
C14 N4 C12 P2 -171.61(16) . . . . ?
C14 N4 C12 N3 1.3(3) . . . . ?
C14 N4 C20 C21 79.9(3) . . . . ?
C14 N4 C20 C22 -50.9(4) . . . . ?
C16 C13 C14 N4 174.8(2) . . . . ?
C16 C13 C14 C15 -4.2(4) . . . . ?
C17 N3 C12 P2 -10.5(4) . . . . ?
C17 N3 C12 N4 178.16(19) . . . . ?
C17 N3 C13 C14 -178.5(2) . . . . ?
C17 N3 C13 C16 6.2(4) . . . . ?
C20 N4 C12 P2 6.7(3) . . . . ?
C20 N4 C12 N3 179.6(2) . . . . ?
C20 N4 C14 C13 -178.7(2) . . . . ?
C20 N4 C14 C15 0.3(4) . . . . ?
C23 P3 C34 P2 -158.72(10) . . . . ?
C23 P3 C34 C35 77.9(2) . . . . ?
C23 N5 C24 C25 -0.1(3) . . . . ?
C23 N5 C24 C27 178.7(3) . . . . ?
C23 N5 C28 C29 110.3(3) . . . . ?
C23 N5 C28 C30 -119.9(3) . . . . ?
C23 N6 C25 C24 1.1(3) . . . . ?
C23 N6 C25 C26 -177.9(3) . . . . ?
C23 N6 C31 C32 -105.2(3) . . . . ?
C23 N6 C31 C33 126.8(3) . . . . ?
C24 N5 C23 P3 -174.09(17) . . . . ?
C24 N5 C23 N6 0.7(3) . . . . ?
C24 N5 C28 C29 -67.0(4) . . . . ?
C24 N5 C28 C30 62.8(4) . . . . ?
C25 N6 C23 P3 172.4(2) . . . . ?
C25 N6 C23 N5 -1.1(3) . . . . ?
C25 N6 C31 C32 68.8(4) . . . . ?
C25 N6 C31 C33 -59.2(4) . . . . ?
C27 C24 C25 N6 -179.4(3) . . . . ?
C27 C24 C25 C26 -0.4(5) . . . . ?
C28 N5 C23 P3 8.2(3) . . . . ?
C28 N5 C23 N6 -177.0(2) . . . . ?
C28 N5 C24 C25 177.6(2) . . . . ?
C28 N5 C24 C27 -3.6(4) . . . . ?
C31 N6 C23 P3 -12.7(4) . . . . ?
C31 N6 C23 N5 173.8(3) . . . . ?
C31 N6 C25 C24 -173.7(3) . . . . ?
C31 N6 C25 C26 7.3(4) . . . . ?
C34 P2 C12 N3 -42.9(3) . . . . ?
C34 P2 C12 N4 127.74(18) . . . . ?
C34 P3 C23 N5 -113.6(2) . . . . ?
C34 P3 C23 N6 73.4(3) . . . . ?
C34 C35 C36 F10 -2.3(4) . . . . ?
C34 C35 C36 C37 177.0(3) . . . . ?
C34 C35 C40 F14 3.2(4) . . . . ?
C34 C35 C40 C39 -176.0(2) . . . . ?
C35 C36 C37 F11 178.9(3) . . . . ?
C35 C36 C37 C38 -0.9(4) . . . . ?
C36 C35 C40 F14 179.2(2) . . . . ?
C36 C35 C40 C39 -0.1(4) . . . . ?
C36 C37 C38 F12 179.8(3) . . . . ?
C36 C37 C38 C39 -0.1(5) . . . . ?
C37 C38 C39 F13 -177.6(3) . . . . ?
C37 C38 C39 C40 0.9(4) . . . . ?
C38 C39 C40 F14 179.9(3) . . . . ?
C38 C39 C40 C35 -0.8(4) . . . . ?
C40 C35 C36 F10 -178.4(2) . . . . ?
C40 C35 C36 C37 1.0(4) . . . . ?
F15A C44A C45A C46A 172(2) . . . . ?
F15A C44A C49A C48A -173.5(19) . . . . ?
C44A C45A C46A C47A 0.0 . . . . ?
C45A C44A C49A C48A 0.0 . . . . ?
C45A C46A C47A C48A 0.0 . . . . ?
C46A C47A C48A C49A 0.0 . . . . ?
C47A C48A C49A C44A 0.0 . . . . ?
C49A C44A C45A C46A 0.0 . . . . ?
F15C C44C C45C C46C -179.8(17) . . . . ?
F15C C44C C49C C48C 179.8(17) . . . . ?
C44C C45C C46C C47C 0.0 . . . . ?
C45C C44C C49C C48C 0.0 . . . . ?
C45C C46C C47C C48C 0.0 . . . . ?
C46C C47C C48C C49C 0.0 . . . . ?
C47C C48C C49C C44C 0.0 . . . . ?
C49C C44C C45C C46C 0.0 . . . . ?
C45B C46B C47B C48B 0.0 . . . . ?
C46B C45B C44B F15B 170(3) . . . . ?
C46B C45B C44B C49B 0.0 . . . . ?
C46B C47B C48B C49B 0.0 . . . . ?
C47B C48B C49B C44B 0.0 . . . . ?
C48B C49B C44B F15B -174(2) . . . . ?
C48B C49B C44B C45B 0.0 . . . . ?
C44B C45B C46B C47B 0.0 . . . . ?

loop_
_exptl_oxdiff_crystal_face_indexfrac_h
_exptl_oxdiff_crystal_face_indexfrac_k
_exptl_oxdiff_crystal_face_indexfrac_l
_exptl_oxdiff_crystal_face_x
_exptl_oxdiff_crystal_face_y
_exptl_oxdiff_crystal_face_z
-0.8396 -1.1281 17.1349 0.2159 0.9050 0.3666
0.8187 9.7003 4.7191 0.1229 0.5089 -0.8520
-2.1221 -9.6857 4.2830 -0.1023 -0.0064 0.9947
8.7726 -1.2311 4.0727 0.9917 0.0792 0.1009
-8.9231 0.3808 -3.6828 -0.9967 -0.0794 -0.0137
3.0012 5.0034 -1.9926 0.2554 -0.0081 -0.5270
4.0018 -0.9931 -4.9950 0.3351 -0.3458 -0.0145
4.0019 0.0068 -4.9944 0.3305 -0.3185 -0.1087
-4.0019 -0.0068 4.9944 -0.3305 0.3185 0.1087
0.0005 0.0008 -1.0001 -0.0174 -0.0540 -0.0148
0.0025 -0.9961 -5.0012 -0.0822 -0.2973 0.0201
